data_1546171
loop_
_publ_author_name
'Brown, Alexandra C.'
'Altman, Alison B.'
'Lohrey, Trevor D.'
'Hohloch, Stephan'
'Arnold, John'

_publ_section_title
;
 Hydride oxidation from a titanium--aluminum bimetallic complex:
 insertion, thermal and electrochemical reactivity
;
_journal_name_full 'Chem. Sci.'
_journal_paper_doi 10.1039/C7SC01835E
_journal_year 2017
_chemical_formula_moiety 'C21.50 H41.50 Al Si3 Ti'
_chemical_formula_sum 'C21.5 H41.5 Al Si3 Ti'
_chemical_formula_weight 459.19
_chemical_name_common acb_1_097
_chemical_properties_physical ', Air-sensitive,Moisture-sensitive'
_space_group_crystal_system monoclinic
_space_group_IT_number 14
_space_group_name_Hall '-P 2ybc'
_space_group_name_H-M_alt 'P 1 21/c 1'
_symmetry_space_group_name_Hall '-P 2ybc'
_symmetry_space_group_name_H-M 'P 1 21/c 1'
_atom_sites_solution_hydrogens mixed
_atom_sites_solution_primary iterative
_atom_sites_solution_secondary difmap
_audit_creation_method SHELXL-2014/7
_audit_update_record
;
2017-01-31 deposited with the CCDC.
2017-05-17 downloaded from the CCDC.
;
_cell_angle_alpha 90
_cell_angle_beta 105.291(2)
_cell_angle_gamma 90
_cell_formula_units_Z 8
_cell_length_a 13.8040(5)
_cell_length_b 20.5426(10)
_cell_length_c 18.7994(9)
_cell_measurement_reflns_used 9912
_cell_measurement_temperature 100(2)
_cell_measurement_theta_max 25.35
_cell_measurement_theta_min 2.28
_cell_volume 5142.2(4)
_computing_cell_refinement 'Bruker SAINT'
_computing_data_collection 'Bruker APEX2'
_computing_data_reduction 'Bruker SAINT'
_computing_molecular_graphics ORTEP-32
_computing_publication_material WinGX
_computing_structure_refinement 'SHELXL-2014/7 (Sheldrick, 2014)'
_computing_structure_solution 'SHELXT-2014 (Sheldrick 2014)'
_diffrn_ambient_temperature 100(2)
_diffrn_detector_area_resol_mean 8.366
_diffrn_measured_fraction_theta_full 1.000
_diffrn_measured_fraction_theta_max 0.999
_diffrn_measurement_device_type 'Bruker APEX-II CCD'
_diffrn_measurement_method '\f and \w scans'
_diffrn_radiation_type MoK\a
_diffrn_radiation_wavelength 0.71073
_diffrn_reflns_av_R_equivalents 0.0941
_diffrn_reflns_av_unetI/netI 0.0448
_diffrn_reflns_Laue_measured_fraction_full 1.000
_diffrn_reflns_Laue_measured_fraction_max 0.999
_diffrn_reflns_limit_h_max 16
_diffrn_reflns_limit_h_min -16
_diffrn_reflns_limit_k_max 24
_diffrn_reflns_limit_k_min -24
_diffrn_reflns_limit_l_max 22
_diffrn_reflns_limit_l_min -22
_diffrn_reflns_number 127502
_diffrn_reflns_point_group_measured_fraction_full 1.000
_diffrn_reflns_point_group_measured_fraction_max 0.999
_diffrn_reflns_theta_full 25.000
_diffrn_reflns_theta_max 25.372
_diffrn_reflns_theta_min 1.498
_diffrn_source 'microfocus sealed tube'
_exptl_absorpt_coefficient_mu 0.512
_exptl_absorpt_correction_T_max 0.7261
_exptl_absorpt_correction_T_min 0.6953
_exptl_absorpt_correction_type multi-scan
_exptl_absorpt_process_details SADABS
_exptl_crystal_colour blue
_exptl_crystal_density_diffrn 1.186
_exptl_crystal_description Blocks
_exptl_crystal_F_000 1980
_exptl_crystal_recrystallization_method 'Re-crystallisation from solvent: Hexane'
_exptl_crystal_size_max 0.300
_exptl_crystal_size_mid 0.200
_exptl_crystal_size_min 0.200
_refine_diff_density_max 0.529
_refine_diff_density_min -0.333
_refine_diff_density_rms 0.068
_refine_ls_extinction_method none
_refine_ls_goodness_of_fit_ref 1.066
_refine_ls_hydrogen_treatment mixed
_refine_ls_matrix_type full
_refine_ls_number_parameters 513
_refine_ls_number_reflns 9445
_refine_ls_number_restraints 0
_refine_ls_restrained_S_all 1.066
_refine_ls_R_factor_all 0.0505
_refine_ls_R_factor_gt 0.0384
_refine_ls_shift/su_max 0.001
_refine_ls_shift/su_mean 0.000
_refine_ls_structure_factor_coef Fsqd
_refine_ls_weighting_details 'w=1/[\s^2^(Fo^2^)+(0.0386P)^2^+3.7584P] where P=(Fo^2^+2Fc^2^)/3'
_refine_ls_weighting_scheme calc
_refine_ls_wR_factor_gt 0.0896
_refine_ls_wR_factor_ref 0.0955
_reflns_Friedel_coverage 0.000
_reflns_number_gt 7802
_reflns_number_total 9445
_reflns_threshold_expression 'I > 2\s(I)'
_cod_data_source_file c7sc01835e2.cif
_cod_data_source_block shelx
_cod_original_formula_sum 'C21.50 H41.50 Al Si3 Ti'
_cod_database_code 1546171
_shelx_shelxl_version_number 2014/7
_shelx_space_group_comment
;
The symmetry employed for this shelxl refinement is uniquely defined
by the following loop, which should always be used as a source of
symmetry information in preference to the above space-group names.
They are only intended as comments.
;
_shelx_estimated_absorpt_t_min 0.862
_shelx_estimated_absorpt_t_max 0.904

loop_
_space_group_symop_operation_xyz
'x, y, z'
'-x, y+1/2, -z+1/2'
'-x, -y, -z'
'x, -y-1/2, z-1/2'

loop_
_atom_site_label
_atom_site_type_symbol
_atom_site_fract_x
_atom_site_fract_y
_atom_site_fract_z
_atom_site_U_iso_or_equiv
_atom_site_adp_type
_atom_site_occupancy
_atom_site_site_symmetry_order
_atom_site_calc_flag
_atom_site_refinement_flags_posn
_atom_site_refinement_flags_adp
C1 C 0.41625(16) 0.21452(11) 0.43408(12) 0.0143(5) Uani 1 1 d . .
C2 C 0.29254(19) 0.18262(13) 0.54768(14) 0.0248(6) Uani 1 1 d . .
H2A H 0.2932 0.1535 0.5891 0.037 Uiso 1 1 calc R U
H2B H 0.2423 0.1674 0.5036 0.037 Uiso 1 1 calc R U
H2C H 0.2756 0.2268 0.5599 0.037 Uiso 1 1 calc R U
C3 C 0.49770(19) 0.23388(13) 0.60580(13) 0.0266(6) Uani 1 1 d . .
H3A H 0.4753 0.2793 0.5989 0.040 Uiso 1 1 calc R U
H3B H 0.5684 0.2312 0.6053 0.040 Uiso 1 1 calc R U
H3C H 0.4902 0.2179 0.6532 0.040 Uiso 1 1 calc R U
C4 C 0.4719(2) 0.09786(12) 0.54779(14) 0.0269(6) Uani 1 1 d . .
H4A H 0.4724 0.0849 0.5980 0.040 Uiso 1 1 calc R U
H4B H 0.5406 0.0969 0.5424 0.040 Uiso 1 1 calc R U
H4C H 0.4299 0.0676 0.5124 0.040 Uiso 1 1 calc R U
C5 C 0.25956(19) 0.10239(12) 0.37922(14) 0.0244(6) Uani 1 1 d . .
H5A H 0.2070 0.1322 0.3855 0.037 Uiso 1 1 calc R U
H5B H 0.2839 0.0764 0.4241 0.037 Uiso 1 1 calc R U
H5C H 0.2320 0.0734 0.3373 0.037 Uiso 1 1 calc R U
C6 C 0.31632(18) 0.18791(12) 0.26800(12) 0.0199(5) Uani 1 1 d . .
H6A H 0.2927 0.1535 0.2315 0.030 Uiso 1 1 calc R U
H6B H 0.3698 0.2127 0.2549 0.030 Uiso 1 1 calc R U
H6C H 0.2604 0.2171 0.2688 0.030 Uiso 1 1 calc R U
C7 C 0.45912(19) 0.08691(12) 0.34931(14) 0.0261(6) Uani 1 1 d . .
H7A H 0.4251 0.0553 0.3120 0.039 Uiso 1 1 calc R U
H7B H 0.4869 0.0645 0.3963 0.039 Uiso 1 1 calc R U
H7C H 0.5136 0.1079 0.3333 0.039 Uiso 1 1 calc R U
C8 C 0.55814(18) 0.25469(12) 0.33388(13) 0.0224(5) Uani 1 1 d . .
H8A H 0.6259 0.2702 0.3358 0.034 Uiso 1 1 calc R U
H8B H 0.5089 0.2878 0.3104 0.034 Uiso 1 1 calc R U
H8C H 0.5449 0.2143 0.3052 0.034 Uiso 1 1 calc R U
C9 C 0.64546(17) 0.17578(12) 0.47059(14) 0.0235(6) Uani 1 1 d . .
H9A H 0.6226 0.1331 0.4494 0.035 Uiso 1 1 calc R U
H9B H 0.6557 0.1743 0.5242 0.035 Uiso 1 1 calc R U
H9C H 0.7089 0.1870 0.4594 0.035 Uiso 1 1 calc R U
C10 C 0.59896(17) 0.31480(12) 0.48257(14) 0.0225(5) Uani 1 1 d . .
H10A H 0.6714 0.3177 0.4879 0.034 Uiso 1 1 calc R U
H10B H 0.5865 0.3132 0.5315 0.034 Uiso 1 1 calc R U
H10C H 0.5655 0.3530 0.4558 0.034 Uiso 1 1 calc R U
C11 C 0.36236(16) 0.35807(11) 0.34201(12) 0.0138(5) Uani 1 1 d . .
C12 C 0.32425(17) 0.36226(11) 0.26372(12) 0.0158(5) Uani 1 1 d . .
H12 H 0.2800 0.3317 0.2338 0.019 Uiso 1 1 calc R U
C13 C 0.36191(18) 0.41806(11) 0.23767(13) 0.0198(5) Uani 1 1 d . .
H13 H 0.3468 0.4321 0.1878 0.024 Uiso 1 1 calc R U
C14 C 0.42622(17) 0.44985(12) 0.29853(13) 0.0199(5) Uani 1 1 d . .
H14 H 0.4628 0.4887 0.2969 0.024 Uiso 1 1 calc R U
C15 C 0.42656(16) 0.41394(11) 0.36166(13) 0.0166(5) Uani 1 1 d . .
H15 H 0.4637 0.4248 0.4103 0.020 Uiso 1 1 calc R U
C16 C 0.19896(19) 0.54962(11) 0.35658(14) 0.0245(6) Uani 1 1 d . .
H16 H 0.1912 0.5558 0.4049 0.029 Uiso 1 1 calc R U
C17 C 0.28485(19) 0.56413(11) 0.33316(14) 0.0242(6) Uani 1 1 d . .
H17 H 0.3461 0.5811 0.3631 0.029 Uiso 1 1 calc R U
C18 C 0.26469(19) 0.54916(11) 0.25784(14) 0.0226(6) Uani 1 1 d . .
H18 H 0.3094 0.5552 0.2277 0.027 Uiso 1 1 calc R U
C19 C 0.16676(19) 0.52368(12) 0.23461(14) 0.0249(6) Uani 1 1 d . .
H19 H 0.1339 0.5088 0.1864 0.030 Uiso 1 1 calc R U
C20 C 0.12653(19) 0.52430(12) 0.29613(14) 0.0244(6) Uani 1 1 d . .
H20 H 0.0613 0.5100 0.2965 0.029 Uiso 1 1 calc R U
C21 C -0.03159(16) 0.30379(11) 0.28095(12) 0.0136(5) Uani 1 1 d . .
C22 C -0.11746(18) 0.44249(12) 0.30730(13) 0.0220(5) Uani 1 1 d . .
H22A H -0.0490 0.4502 0.3378 0.033 Uiso 1 1 calc R U
H22B H -0.1608 0.4305 0.3390 0.033 Uiso 1 1 calc R U
H22C H -0.1433 0.4822 0.2799 0.033 Uiso 1 1 calc R U
C23 C -0.07853(19) 0.41361(12) 0.16183(13) 0.0250(6) Uani 1 1 d . .
H23A H -0.0889 0.3828 0.1207 0.038 Uiso 1 1 calc R U
H23B H -0.0075 0.4259 0.1778 0.038 Uiso 1 1 calc R U
H23C H -0.1195 0.4525 0.1459 0.038 Uiso 1 1 calc R U
C24 C -0.25265(17) 0.35343(13) 0.20468(14) 0.0275(6) Uani 1 1 d . .
H24A H -0.2893 0.3911 0.1790 0.041 Uiso 1 1 calc R U
H24B H -0.2799 0.3414 0.2460 0.041 Uiso 1 1 calc R U
H24C H -0.2600 0.3167 0.1704 0.041 Uiso 1 1 calc R U
C25 C -0.13128(18) 0.23390(13) 0.12763(13) 0.0250(6) Uani 1 1 d . .
H25A H -0.1160 0.2033 0.0921 0.038 Uiso 1 1 calc R U
H25B H -0.1563 0.2748 0.1026 0.038 Uiso 1 1 calc R U
H25C H -0.1826 0.2151 0.1489 0.038 Uiso 1 1 calc R U
C26 C 0.07725(17) 0.28659(12) 0.15525(13) 0.0206(5) Uani 1 1 d . .
H26A H 0.1409 0.2627 0.1697 0.031 Uiso 1 1 calc R U
H26B H 0.0890 0.3324 0.1694 0.031 Uiso 1 1 calc R U
H26C H 0.0493 0.2834 0.1017 0.031 Uiso 1 1 calc R U
C27 C 0.03524(18) 0.16829(11) 0.23737(13) 0.0213(5) Uani 1 1 d . .
H27A H 0.0444 0.1422 0.1960 0.032 Uiso 1 1 calc R U
H27B H -0.0126 0.1465 0.2597 0.032 Uiso 1 1 calc R U
H27C H 0.0999 0.1731 0.2743 0.032 Uiso 1 1 calc R U
C28 C 0.00584(18) 0.19991(12) 0.40772(13) 0.0223(5) Uani 1 1 d . .
H28A H -0.0078 0.1972 0.4562 0.033 Uiso 1 1 calc R U
H28B H 0.0738 0.2169 0.4133 0.033 Uiso 1 1 calc R U
H28C H 0.0005 0.1565 0.3855 0.033 Uiso 1 1 calc R U
C29 C -0.19459(18) 0.20172(12) 0.29848(14) 0.0243(6) Uani 1 1 d . .
H29A H -0.1707 0.1701 0.2679 0.036 Uiso 1 1 calc R U
H29B H -0.2483 0.2282 0.2672 0.036 Uiso 1 1 calc R U
H29C H -0.2205 0.1786 0.3352 0.036 Uiso 1 1 calc R U
C30 C -0.13991(18) 0.30869(12) 0.40950(13) 0.0219(5) Uani 1 1 d . .
H30A H -0.1613 0.2813 0.4453 0.033 Uiso 1 1 calc R U
H30B H -0.1976 0.3333 0.3803 0.033 Uiso 1 1 calc R U
H30C H -0.0878 0.3390 0.4357 0.033 Uiso 1 1 calc R U
C31 C 0.10389(15) 0.37039(11) 0.44121(12) 0.0136(5) Uani 1 1 d . .
C32 C 0.09009(16) 0.43534(11) 0.46451(13) 0.0169(5) Uani 1 1 d . .
H32 H 0.0715 0.4717 0.4326 0.020 Uiso 1 1 calc R U
C33 C 0.10797(16) 0.43719(12) 0.54112(13) 0.0203(5) Uani 1 1 d . .
H33 H 0.1034 0.4745 0.5698 0.024 Uiso 1 1 calc R U
C34 C 0.13406(17) 0.37386(12) 0.56829(13) 0.0204(5) Uani 1 1 d . .
H34 H 0.1512 0.3610 0.6186 0.024 Uiso 1 1 calc R U
C35 C 0.13008(16) 0.33346(12) 0.50775(12) 0.0161(5) Uani 1 1 d . .
H35 H 0.1430 0.2880 0.5105 0.019 Uiso 1 1 calc R U
C36 C 0.43140(16) 0.42891(12) 0.55805(12) 0.0170(5) Uani 1 1 d . .
H36 H 0.4793 0.4047 0.5409 0.020 Uiso 1 1 calc R U
C37 C 0.38768(16) 0.48856(11) 0.52896(13) 0.0182(5) Uani 1 1 d . .
H37 H 0.4012 0.5116 0.4888 0.022 Uiso 1 1 calc R U
C38 C 0.32061(17) 0.50795(12) 0.56982(13) 0.0190(5) Uani 1 1 d . .
H38 H 0.2804 0.5461 0.5619 0.023 Uiso 1 1 calc R U
C39 C 0.32389(16) 0.46073(11) 0.62430(12) 0.0176(5) Uani 1 1 d . .
H39 H 0.2865 0.4619 0.6601 0.021 Uiso 1 1 calc R U
C40 C 0.39128(16) 0.41158(11) 0.61737(12) 0.0169(5) Uani 1 1 d . .
H40 H 0.4071 0.3736 0.6470 0.020 Uiso 1 1 calc R U
C41 C 0.7623(2) 0.01759(15) 0.45250(16) 0.0363(7) Uani 1 1 d . .
H41A H 0.7599 0.0450 0.4946 0.054 Uiso 1 1 calc R U
H41B H 0.7040 -0.0115 0.4405 0.054 Uiso 1 1 calc R U
H41C H 0.7615 0.0452 0.4098 0.054 Uiso 1 1 calc R U
C42 C 0.85784(19) -0.02267(13) 0.47182(15) 0.0294(6) Uani 1 1 d . .
H42A H 0.8566 -0.0535 0.4312 0.035 Uiso 1 1 calc R U
H42B H 0.8602 -0.0484 0.5168 0.035 Uiso 1 1 calc R U
C43 C 0.95177(19) 0.01896(12) 0.48498(14) 0.0250(6) Uani 1 1 d . .
H43A H 0.9540 0.0397 0.4379 0.030 Uiso 1 1 calc R U
H43B H 0.9478 0.0540 0.5202 0.030 Uiso 1 1 calc R U
Al1 Al 0.09984(5) 0.33913(3) 0.34203(3) 0.01191(15) Uani 1 1 d . .
Al2 Al 0.32951(5) 0.29458(3) 0.40957(4) 0.01208(15) Uani 1 1 d . .
Si1 Si -0.11618(5) 0.37456(3) 0.24047(3) 0.01748(15) Uani 1 1 d . .
Si2 Si -0.08813(5) 0.25584(3) 0.34653(4) 0.01662(15) Uani 1 1 d . .
Si3 Si -0.01402(5) 0.25033(3) 0.20330(3) 0.01561(15) Uani 1 1 d . .
Si4 Si 0.36627(5) 0.15055(3) 0.36143(4) 0.01670(15) Uani 1 1 d . .
Si5 Si 0.41973(5) 0.18281(3) 0.52938(3) 0.01789(15) Uani 1 1 d . .
Si6 Si 0.54802(5) 0.23906(3) 0.42987(4) 0.01691(15) Uani 1 1 d . .
Ti1 Ti 0.26337(3) 0.45029(2) 0.31926(2) 0.01312(10) Uani 1 1 d . .
Ti2 Ti 0.25764(3) 0.40944(2) 0.50941(2) 0.01174(10) Uani 1 1 d . .
H1 H 0.1479(17) 0.3932(11) 0.2963(12) 0.018(6) Uiso 1 1 d . .
H2 H 0.3167(17) 0.3304(11) 0.4840(13) 0.019(6) Uiso 1 1 d . .
H3 H 0.1965(17) 0.2820(11) 0.3654(12) 0.019(6) Uiso 1 1 d . .
H4 H 0.2618(17) 0.4352(11) 0.4171(12) 0.022(6) Uiso 1 1 d . .

loop_
_atom_site_aniso_label
_atom_site_aniso_U_11
_atom_site_aniso_U_22
_atom_site_aniso_U_33
_atom_site_aniso_U_23
_atom_site_aniso_U_13
_atom_site_aniso_U_12
C1 0.0144(11) 0.0143(12) 0.0142(11) 0.0022(9) 0.0037(9) 0.0025(9)
C2 0.0294(14) 0.0245(14) 0.0228(14) 0.0085(11) 0.0110(11) 0.0047(11)
C3 0.0297(14) 0.0309(15) 0.0170(13) 0.0013(11) 0.0020(11) 0.0069(12)
C4 0.0300(14) 0.0238(14) 0.0262(14) 0.0080(11) 0.0062(11) 0.0070(11)
C5 0.0264(14) 0.0194(13) 0.0259(14) 0.0007(11) 0.0040(11) -0.0009(11)
C6 0.0200(12) 0.0212(13) 0.0183(12) -0.0045(10) 0.0045(10) 0.0005(10)
C7 0.0295(14) 0.0207(14) 0.0267(14) -0.0056(11) 0.0048(11) 0.0068(11)
C8 0.0166(12) 0.0276(14) 0.0251(14) -0.0006(11) 0.0090(10) 0.0032(10)
C9 0.0153(12) 0.0255(14) 0.0288(14) -0.0009(11) 0.0040(10) 0.0051(10)
C10 0.0155(12) 0.0247(14) 0.0253(13) -0.0017(11) 0.0017(10) -0.0005(10)
C11 0.0123(11) 0.0147(12) 0.0154(12) 0.0001(9) 0.0057(9) 0.0021(9)
C12 0.0163(12) 0.0155(12) 0.0162(12) -0.0036(9) 0.0053(9) 0.0014(9)
C13 0.0246(13) 0.0213(13) 0.0158(12) 0.0041(10) 0.0093(10) 0.0035(10)
C14 0.0184(12) 0.0174(13) 0.0273(14) 0.0015(11) 0.0118(10) -0.0020(10)
C15 0.0139(11) 0.0177(12) 0.0189(12) -0.0014(10) 0.0058(9) -0.0012(9)
C16 0.0351(15) 0.0136(12) 0.0246(14) 0.0011(10) 0.0073(11) 0.0065(11)
C17 0.0288(14) 0.0115(12) 0.0277(14) 0.0008(10) -0.0004(11) -0.0009(11)
C18 0.0284(14) 0.0139(12) 0.0255(14) 0.0078(11) 0.0071(11) 0.0021(10)
C19 0.0313(14) 0.0175(13) 0.0210(13) 0.0066(10) -0.0016(11) 0.0016(11)
C20 0.0229(13) 0.0139(12) 0.0351(15) 0.0064(11) 0.0053(11) 0.0046(10)
C21 0.0115(11) 0.0167(12) 0.0130(11) -0.0040(9) 0.0037(9) -0.0010(9)
C22 0.0190(12) 0.0211(13) 0.0237(13) -0.0038(11) 0.0019(10) 0.0054(10)
C23 0.0299(14) 0.0251(14) 0.0186(13) 0.0025(11) 0.0039(11) 0.0068(11)
C24 0.0165(13) 0.0340(16) 0.0282(14) -0.0065(12) -0.0010(11) 0.0037(11)
C25 0.0216(13) 0.0322(15) 0.0196(13) -0.0101(11) 0.0025(10) -0.0045(11)
C26 0.0228(13) 0.0230(13) 0.0170(12) -0.0032(10) 0.0071(10) 0.0009(11)
C27 0.0225(13) 0.0196(13) 0.0245(13) -0.0051(10) 0.0109(11) -0.0025(10)
C28 0.0264(13) 0.0210(13) 0.0206(13) 0.0005(10) 0.0081(11) -0.0028(11)
C29 0.0209(13) 0.0273(14) 0.0277(14) -0.0085(11) 0.0118(11) -0.0082(11)
C30 0.0191(12) 0.0271(14) 0.0214(13) -0.0071(11) 0.0084(10) -0.0055(11)
C31 0.0071(10) 0.0178(12) 0.0160(12) -0.0024(9) 0.0035(9) -0.0027(9)
C32 0.0105(11) 0.0178(12) 0.0214(13) -0.0029(10) 0.0025(9) 0.0020(9)
C33 0.0107(11) 0.0290(14) 0.0223(13) -0.0124(11) 0.0062(10) -0.0019(10)
C34 0.0139(12) 0.0353(15) 0.0128(12) -0.0018(11) 0.0050(9) -0.0059(11)
C35 0.0103(11) 0.0204(13) 0.0183(12) -0.0004(10) 0.0049(9) -0.0040(9)
C36 0.0121(11) 0.0235(13) 0.0143(12) -0.0045(10) 0.0016(9) -0.0047(10)
C37 0.0166(12) 0.0209(13) 0.0162(12) -0.0043(10) 0.0027(9) -0.0077(10)
C38 0.0179(12) 0.0159(13) 0.0208(13) -0.0069(10) 0.0011(10) -0.0038(10)
C39 0.0140(12) 0.0245(13) 0.0137(12) -0.0065(10) 0.0026(9) -0.0045(10)
C40 0.0145(11) 0.0202(13) 0.0129(12) -0.0003(10) -0.0019(9) -0.0028(10)
C41 0.0293(15) 0.0457(18) 0.0341(16) -0.0004(14) 0.0090(12) 0.0027(13)
C42 0.0305(15) 0.0323(16) 0.0279(15) 0.0011(12) 0.0122(12) -0.0015(12)
C43 0.0340(15) 0.0234(14) 0.0193(13) 0.0003(11) 0.0099(11) 0.0008(11)
Al1 0.0111(3) 0.0130(3) 0.0114(3) -0.0018(3) 0.0025(3) -0.0007(3)
Al2 0.0110(3) 0.0129(3) 0.0122(3) 0.0001(3) 0.0029(3) 0.0000(3)
Si1 0.0139(3) 0.0219(4) 0.0149(3) -0.0030(3) 0.0009(3) 0.0020(3)
Si2 0.0147(3) 0.0191(4) 0.0173(3) -0.0047(3) 0.0064(3) -0.0050(3)
Si3 0.0146(3) 0.0188(3) 0.0135(3) -0.0052(3) 0.0039(3) -0.0028(3)
Si4 0.0178(3) 0.0146(3) 0.0173(3) -0.0013(3) 0.0037(3) 0.0017(3)
Si5 0.0198(3) 0.0187(3) 0.0148(3) 0.0036(3) 0.0041(3) 0.0048(3)
Si6 0.0123(3) 0.0196(4) 0.0187(3) -0.0005(3) 0.0039(3) 0.0020(3)
Ti1 0.0146(2) 0.0116(2) 0.0127(2) 0.00087(16) 0.00286(16) -0.00082(16)
Ti2 0.0107(2) 0.0133(2) 0.0113(2) -0.00211(16) 0.00291(16) -0.00131(16)

loop_
_atom_type_symbol
_atom_type_description
_atom_type_scat_dispersion_real
_atom_type_scat_dispersion_imag
_atom_type_scat_source
C C 0.0033 0.0016 'International Tables Vol C Tables 4.2.6.8 and 6.1.1.4'
H H 0.0000 0.0000 'International Tables Vol C Tables 4.2.6.8 and 6.1.1.4'
Al Al 0.0645 0.0514 'International Tables Vol C Tables 4.2.6.8 and 6.1.1.4'
Si Si 0.0817 0.0704 'International Tables Vol C Tables 4.2.6.8 and 6.1.1.4'
Ti Ti 0.2776 0.4457 'International Tables Vol C Tables 4.2.6.8 and 6.1.1.4'

loop_
_geom_angle_atom_site_label_1
_geom_angle_atom_site_label_2
_geom_angle_atom_site_label_3
_geom_angle
_geom_angle_site_symmetry_1
Si4 C1 Si5 110.96(11) .
Si4 C1 Si6 108.90(11) .
Si5 C1 Si6 110.06(11) .
Si4 C1 Al2 108.70(10) .
Si5 C1 Al2 111.23(11) .
Si6 C1 Al2 106.86(11) .
Si5 C2 H2A 109.5 .
Si5 C2 H2B 109.5 .
H2A C2 H2B 109.5 .
Si5 C2 H2C 109.5 .
H2A C2 H2C 109.5 .
H2B C2 H2C 109.5 .
Si5 C3 H3A 109.5 .
Si5 C3 H3B 109.5 .
H3A C3 H3B 109.5 .
Si5 C3 H3C 109.5 .
H3A C3 H3C 109.5 .
H3B C3 H3C 109.5 .
Si5 C4 H4A 109.5 .
Si5 C4 H4B 109.5 .
H4A C4 H4B 109.5 .
Si5 C4 H4C 109.5 .
H4A C4 H4C 109.5 .
H4B C4 H4C 109.5 .
Si4 C5 H5A 109.5 .
Si4 C5 H5B 109.5 .
H5A C5 H5B 109.5 .
Si4 C5 H5C 109.5 .
H5A C5 H5C 109.5 .
H5B C5 H5C 109.5 .
Si4 C6 H6A 109.5 .
Si4 C6 H6B 109.5 .
H6A C6 H6B 109.5 .
Si4 C6 H6C 109.5 .
H6A C6 H6C 109.5 .
H6B C6 H6C 109.5 .
Si4 C7 H7A 109.5 .
Si4 C7 H7B 109.5 .
H7A C7 H7B 109.5 .
Si4 C7 H7C 109.5 .
H7A C7 H7C 109.5 .
H7B C7 H7C 109.5 .
Si6 C8 H8A 109.5 .
Si6 C8 H8B 109.5 .
H8A C8 H8B 109.5 .
Si6 C8 H8C 109.5 .
H8A C8 H8C 109.5 .
H8B C8 H8C 109.5 .
Si6 C9 H9A 109.5 .
Si6 C9 H9B 109.5 .
H9A C9 H9B 109.5 .
Si6 C9 H9C 109.5 .
H9A C9 H9C 109.5 .
H9B C9 H9C 109.5 .
Si6 C10 H10A 109.5 .
Si6 C10 H10B 109.5 .
H10A C10 H10B 109.5 .
Si6 C10 H10C 109.5 .
H10A C10 H10C 109.5 .
H10B C10 H10C 109.5 .
C12 C11 C15 104.54(19) .
C12 C11 Al2 128.59(17) .
C15 C11 Al2 126.76(17) .
C12 C11 Ti1 73.78(13) .
C15 C11 Ti1 71.77(12) .
Al2 C11 Ti1 116.13(10) .
C13 C12 C11 109.9(2) .
C13 C12 Ti1 74.61(13) .
C11 C12 Ti1 70.52(12) .
C13 C12 H12 125.1 .
C11 C12 H12 125.1 .
Ti1 C12 H12 121.4 .
C12 C13 C14 107.9(2) .
C12 C13 Ti1 71.12(13) .
C14 C13 Ti1 72.23(13) .
C12 C13 H13 126.0 .
C14 C13 H13 126.0 .
Ti1 C13 H13 122.3 .
C15 C14 C13 107.8(2) .
C15 C14 Ti1 69.79(13) .
C13 C14 Ti1 73.43(13) .
C15 C14 H14 126.1 .
C13 C14 H14 126.1 .
Ti1 C14 H14 122.3 .
C14 C15 C11 109.9(2) .
C14 C15 Ti1 75.59(13) .
C11 C15 Ti1 71.94(12) .
C14 C15 H15 125.1 .
C11 C15 H15 125.1 .
Ti1 C15 H15 119.1 .
C20 C16 C17 107.8(2) .
C20 C16 Ti1 71.81(14) .
C17 C16 Ti1 71.34(14) .
C20 C16 H16 126.1 .
C17 C16 H16 126.1 .
Ti1 C16 H16 122.5 .
C16 C17 C18 108.1(2) .
C16 C17 Ti1 74.48(14) .
C18 C17 Ti1 71.69(14) .
C16 C17 H17 125.9 .
C18 C17 H17 125.9 .
Ti1 C17 H17 119.7 .
C17 C18 C19 108.3(2) .
C17 C18 Ti1 73.59(14) .
C19 C18 Ti1 72.44(13) .
C17 C18 H18 125.9 .
C19 C18 H18 125.9 .
Ti1 C18 H18 119.9 .
C18 C19 C20 107.2(2) .
C18 C19 Ti1 72.53(13) .
C20 C19 Ti1 74.02(14) .
C18 C19 H19 126.4 .
C20 C19 H19 126.4 .
Ti1 C19 H19 119.0 .
C16 C20 C19 108.5(2) .
C16 C20 Ti1 74.10(14) .
C19 C20 Ti1 71.20(14) .
C16 C20 H20 125.7 .
C19 C20 H20 125.7 .
Ti1 C20 H20 120.7 .
Si3 C21 Si1 109.04(11) .
Si3 C21 Si2 110.97(11) .
Si1 C21 Si2 110.10(11) .
Si3 C21 Al1 111.73(11) .
Si1 C21 Al1 108.68(11) .
Si2 C21 Al1 106.27(10) .
Si1 C22 H22A 109.5 .
Si1 C22 H22B 109.5 .
H22A C22 H22B 109.5 .
Si1 C22 H22C 109.5 .
H22A C22 H22C 109.5 .
H22B C22 H22C 109.5 .
Si1 C23 H23A 109.5 .
Si1 C23 H23B 109.5 .
H23A C23 H23B 109.5 .
Si1 C23 H23C 109.5 .
H23A C23 H23C 109.5 .
H23B C23 H23C 109.5 .
Si1 C24 H24A 109.5 .
Si1 C24 H24B 109.5 .
H24A C24 H24B 109.5 .
Si1 C24 H24C 109.5 .
H24A C24 H24C 109.5 .
H24B C24 H24C 109.5 .
Si3 C25 H25A 109.5 .
Si3 C25 H25B 109.5 .
H25A C25 H25B 109.5 .
Si3 C25 H25C 109.5 .
H25A C25 H25C 109.5 .
H25B C25 H25C 109.5 .
Si3 C26 H26A 109.5 .
Si3 C26 H26B 109.5 .
H26A C26 H26B 109.5 .
Si3 C26 H26C 109.5 .
H26A C26 H26C 109.5 .
H26B C26 H26C 109.5 .
Si3 C27 H27A 109.5 .
Si3 C27 H27B 109.5 .
H27A C27 H27B 109.5 .
Si3 C27 H27C 109.5 .
H27A C27 H27C 109.5 .
H27B C27 H27C 109.5 .
Si2 C28 H28A 109.5 .
Si2 C28 H28B 109.5 .
H28A C28 H28B 109.5 .
Si2 C28 H28C 109.5 .
H28A C28 H28C 109.5 .
H28B C28 H28C 109.5 .
Si2 C29 H29A 109.5 .
Si2 C29 H29B 109.5 .
H29A C29 H29B 109.5 .
Si2 C29 H29C 109.5 .
H29A C29 H29C 109.5 .
H29B C29 H29C 109.5 .
Si2 C30 H30A 109.5 .
Si2 C30 H30B 109.5 .
H30A C30 H30B 109.5 .
Si2 C30 H30C 109.5 .
H30A C30 H30C 109.5 .
H30B C30 H30C 109.5 .
C35 C31 C32 104.51(19) .
C35 C31 Al1 126.71(17) .
C32 C31 Al1 128.59(17) .
C35 C31 Ti2 73.44(12) .
C32 C31 Ti2 71.59(12) .
Al1 C31 Ti2 115.65(10) .
C33 C32 C31 109.8(2) .
C33 C32 Ti2 75.00(13) .
C31 C32 Ti2 72.28(12) .
C33 C32 H32 125.1 .
C31 C32 H32 125.1 .
Ti2 C32 H32 119.3 .
C32 C33 C34 107.9(2) .
C32 C33 Ti2 70.25(12) .
C34 C33 Ti2 73.27(13) .
C32 C33 H33 126.0 .
C34 C33 H33 126.0 .
Ti2 C33 H33 122.1 .
C35 C34 C33 107.5(2) .
C35 C34 Ti2 71.51(13) .
C33 C34 Ti2 72.18(13) .
C35 C34 H34 126.2 .
C33 C34 H34 126.2 .
Ti2 C34 H34 121.8 .
C34 C35 C31 110.2(2) .
C34 C35 Ti2 74.10(13) .
C31 C35 Ti2 70.95(12) .
C34 C35 H35 124.9 .
C31 C35 H35 124.9 .
Ti2 C35 H35 121.6 .
C37 C36 C40 107.9(2) .
C37 C36 Ti2 73.17(13) .
C40 C36 Ti2 72.20(12) .
C37 C36 H36 126.0 .
C40 C36 H36 126.0 .
Ti2 C36 H36 120.4 .
C38 C37 C36 108.1(2) .
C38 C37 Ti2 72.50(13) .
C36 C37 Ti2 72.22(13) .
C38 C37 H37 126.0 .
C36 C37 H37 126.0 .
Ti2 C37 H37 121.1 .
C39 C38 C37 107.7(2) .
C39 C38 Ti2 72.34(13) .
C37 C38 Ti2 73.01(13) .
C39 C38 H38 126.2 .
C37 C38 H38 126.2 .
Ti2 C38 H38 120.3 .
C40 C39 C38 108.9(2) .
C40 C39 Ti2 72.54(13) .
C38 C39 Ti2 73.17(13) .
C40 C39 H39 125.5 .
C38 C39 H39 125.5 .
Ti2 C39 H39 120.5 .
C39 C40 C36 107.4(2) .
C39 C40 Ti2 72.86(13) .
C36 C40 Ti2 72.91(12) .
C39 C40 H40 126.3 .
C36 C40 H40 126.3 .
Ti2 C40 H40 119.8 .
C42 C41 H41A 109.5 .
C42 C41 H41B 109.5 .
H41A C41 H41B 109.5 .
C42 C41 H41C 109.5 .
H41A C41 H41C 109.5 .
H41B C41 H41C 109.5 .
C41 C42 C43 112.5(2) .
C41 C42 H42A 109.1 .
C43 C42 H42A 109.1 .
C41 C42 H42B 109.1 .
C43 C42 H42B 109.1 .
H42A C42 H42B 107.8 .
C43 C43 C42 113.5(3) 3_756
C43 C43 H43A 108.9 3_756
C42 C43 H43A 108.9 .
C43 C43 H43B 108.9 3_756
C42 C43 H43B 108.9 .
H43A C43 H43B 107.7 .
C31 Al1 C21 117.21(9) .
C31 Al1 H1 111.2(8) .
C21 Al1 H1 111.9(8) .
C31 Al1 H3 98.8(7) .
C21 Al1 H3 114.6(8) .
H1 Al1 H3 101.5(11) .
C11 Al2 C1 117.86(9) .
C11 Al2 H2 110.6(8) .
C1 Al2 H2 111.4(8) .
C11 Al2 H3 100.2(7) .
C1 Al2 H3 117.1(7) .
H2 Al2 H3 97.5(11) .
C23 Si1 C24 106.12(12) .
C23 Si1 C22 105.25(12) .
C24 Si1 C22 103.04(11) .
C23 Si1 C21 112.09(11) .
C24 Si1 C21 114.88(11) .
C22 Si1 C21 114.48(10) .
C29 Si2 C30 105.43(11) .
C29 Si2 C28 105.01(12) .
C30 Si2 C28 106.44(11) .
C29 Si2 C21 113.52(11) .
C30 Si2 C21 113.49(11) .
C28 Si2 C21 112.25(10) .
C27 Si3 C25 105.09(11) .
C27 Si3 C26 106.98(11) .
C25 Si3 C26 105.00(11) .
C27 Si3 C21 111.61(10) .
C25 Si3 C21 115.29(10) .
C26 Si3 C21 112.20(10) .
C6 Si4 C5 105.72(11) .
C6 Si4 C7 105.33(11) .
C5 Si4 C7 104.27(12) .
C6 Si4 C1 111.51(10) .
C5 Si4 C1 113.08(11) .
C7 Si4 C1 116.05(11) .
C3 Si5 C2 103.70(12) .
C3 Si5 C4 105.26(12) .
C2 Si5 C4 107.18(12) .
C3 Si5 C1 113.51(11) .
C2 Si5 C1 112.49(10) .
C4 Si5 C1 113.88(11) .
C8 Si6 C10 104.68(12) .
C8 Si6 C9 106.46(11) .
C10 Si6 C9 103.27(11) .
C8 Si6 C1 113.51(10) .
C10 Si6 C1 115.15(10) .
C9 Si6 C1 112.78(11) .
C15 Ti1 C11 36.29(8) .
C15 Ti1 C19 140.71(9) .
C11 Ti1 C19 149.19(9) .
C15 Ti1 C18 108.53(8) .
C11 Ti1 C18 136.28(8) .
C19 Ti1 C18 35.03(9) .
C15 Ti1 C12 58.24(8) .
C11 Ti1 C12 35.70(8) .
C19 Ti1 C12 113.60(9) .
C18 Ti1 C12 113.48(8) .
C15 Ti1 C17 101.51(8) .
C11 Ti1 C17 137.79(8) .
C19 Ti1 C17 57.96(9) .
C18 Ti1 C17 34.73(8) .
C12 Ti1 C17 139.56(9) .
C15 Ti1 C20 158.13(9) .
C11 Ti1 C20 164.34(8) .
C19 Ti1 C20 34.78(9) .
C18 Ti1 C20 57.50(9) .
C12 Ti1 C20 140.49(9) .
C17 Ti1 C20 57.11(9) .
C15 Ti1 C14 34.62(8) .
C11 Ti1 C14 59.27(8) .
C19 Ti1 C14 106.55(9) .
C18 Ti1 C14 77.99(9) .
C12 Ti1 C14 57.38(8) .
C17 Ti1 C14 85.73(9) .
C20 Ti1 C14 135.44(9) .
C15 Ti1 C13 57.61(8) .
C11 Ti1 C13 58.92(8) .
C19 Ti1 C13 93.48(9) .
C18 Ti1 C13 81.04(9) .
C12 Ti1 C13 34.27(8) .
C17 Ti1 C13 105.57(9) .
C20 Ti1 C13 128.19(9) .
C14 Ti1 C13 34.33(8) .
C15 Ti1 C16 125.22(9) .
C11 Ti1 C16 152.75(8) .
C19 Ti1 C16 57.49(9) .
C18 Ti1 C16 57.21(9) .
C12 Ti1 C16 170.29(8) .
C17 Ti1 C16 34.18(9) .
C20 Ti1 C16 34.10(9) .
C14 Ti1 C16 119.28(9) .
C13 Ti1 C16 137.53(9) .
C15 Ti1 H1 123.6(7) .
C11 Ti1 H1 87.5(7) .
C19 Ti1 H1 87.2(7) .
C18 Ti1 H1 122.0(7) .
C12 Ti1 H1 78.7(7) .
C17 Ti1 H1 134.2(7) .
C20 Ti1 H1 77.2(7) .
C14 Ti1 H1 136.0(7) .
C13 Ti1 H1 105.3(7) .
C16 Ti1 H1 103.5(7) .
C15 Ti1 H4 82.5(7) .
C11 Ti1 H4 80.9(7) .
C19 Ti1 H4 128.6(7) .
C18 Ti1 H4 129.2(7) .
C12 Ti1 H4 114.1(7) .
C17 Ti1 H4 95.1(7) .
C20 Ti1 H4 94.1(7) .
C14 Ti1 H4 114.6(7) .
C13 Ti1 H4 137.7(7) .
C16 Ti1 H4 75.6(7) .
H1 Ti1 H4 84.1(10) .
C32 Ti2 C31 36.13(8) .
C32 Ti2 C35 58.12(8) .
C31 Ti2 C35 35.61(8) .
C32 Ti2 C40 142.49(8) .
C31 Ti2 C40 151.54(8) .
C35 Ti2 C40 115.99(8) .
C32 Ti2 C39 109.96(8) .
C31 Ti2 C39 137.66(8) .
C35 Ti2 C39 114.67(8) .
C40 Ti2 C39 34.59(8) .
C32 Ti2 C36 156.90(9) .
C31 Ti2 C36 163.99(8) .
C35 Ti2 C36 142.99(8) .
C40 Ti2 C36 34.89(8) .
C39 Ti2 C36 57.45(8) .
C32 Ti2 C33 34.75(8) .
C31 Ti2 C33 59.27(8) .
C35 Ti2 C33 57.43(8) .
C40 Ti2 C33 108.42(8) .
C39 Ti2 C33 79.35(8) .
C36 Ti2 C33 136.54(8) .
C32 Ti2 C38 100.61(8) .
C31 Ti2 C38 136.73(8) .
C35 Ti2 C38 138.86(8) .
C40 Ti2 C38 57.75(8) .
C39 Ti2 C38 34.50(8) .
C36 Ti2 C38 57.59(8) .
C33 Ti2 C38 84.72(8) .
C32 Ti2 C37 122.86(8) .
C31 Ti2 C37 150.15(8) .
C35 Ti2 C37 171.90(8) .
C40 Ti2 C37 57.74(8) .
C39 Ti2 C37 57.23(8) .
C36 Ti2 C37 34.61(8) .
C33 Ti2 C37 118.05(8) .
C38 Ti2 C37 34.49(8) .
C32 Ti2 C34 57.88(8) .
C31 Ti2 C34 59.09(8) .
C35 Ti2 C34 34.39(8) .
C40 Ti2 C34 95.71(8) .
C39 Ti2 C34 82.17(8) .
C36 Ti2 C34 130.57(8) .
C33 Ti2 C34 34.55(9) .
C38 Ti2 C34 104.87(8) .
C37 Ti2 C34 137.96(8) .
C32 Ti2 H2 123.5(7) .
C31 Ti2 H2 87.5(7) .
C35 Ti2 H2 78.6(7) .
C40 Ti2 H2 86.7(7) .
C39 Ti2 H2 121.0(7) .
C36 Ti2 H2 77.7(7) .
C33 Ti2 H2 135.9(7) .
C38 Ti2 H2 135.3(7) .
C37 Ti2 H2 105.2(7) .
C34 Ti2 H2 104.9(7) .
C32 Ti2 H4 82.3(7) .
C31 Ti2 H4 80.1(7) .
C35 Ti2 H4 113.0(7) .
C40 Ti2 H4 126.7(7) .
C39 Ti2 H4 129.6(7) .
C36 Ti2 H4 92.0(7) .
C33 Ti2 H4 114.6(7) .
C38 Ti2 H4 96.2(7) .
C37 Ti2 H4 74.8(7) .
C34 Ti2 H4 137.4(7) .
H2 Ti2 H4 83.6(10) .

loop_
_geom_bond_atom_site_label_1
_geom_bond_atom_site_label_2
_geom_bond_distance
_geom_bond_site_symmetry_2
C1 Si4 1.890(2) .
C1 Si5 1.895(2) .
C1 Si6 1.909(2) .
C1 Al2 2.015(2) .
C2 Si5 1.876(2) .
C2 H2A 0.9800 .
C2 H2B 0.9800 .
C2 H2C 0.9800 .
C3 Si5 1.873(3) .
C3 H3A 0.9800 .
C3 H3B 0.9800 .
C3 H3C 0.9800 .
C4 Si5 1.885(2) .
C4 H4A 0.9800 .
C4 H4B 0.9800 .
C4 H4C 0.9800 .
C5 Si4 1.876(3) .
C5 H5A 0.9800 .
C5 H5B 0.9800 .
C5 H5C 0.9800 .
C6 Si4 1.874(2) .
C6 H6A 0.9800 .
C6 H6B 0.9800 .
C6 H6C 0.9800 .
C7 Si4 1.886(2) .
C7 H7A 0.9800 .
C7 H7B 0.9800 .
C7 H7C 0.9800 .
C8 Si6 1.874(2) .
C8 H8A 0.9800 .
C8 H8B 0.9800 .
C8 H8C 0.9800 .
C9 Si6 1.882(2) .
C9 H9A 0.9800 .
C9 H9B 0.9800 .
C9 H9C 0.9800 .
C10 Si6 1.879(2) .
C10 H10A 0.9800 .
C10 H10B 0.9800 .
C10 H10C 0.9800 .
C11 C12 1.429(3) .
C11 C15 1.437(3) .
C11 Al2 1.955(2) .
C11 Ti1 2.309(2) .
C12 C13 1.399(3) .
C12 Ti1 2.351(2) .
C12 H12 0.9500 .
C13 C14 1.410(3) .
C13 Ti1 2.396(2) .
C13 H13 0.9500 .
C14 C15 1.396(3) .
C14 Ti1 2.381(2) .
C14 H14 0.9500 .
C15 Ti1 2.307(2) .
C15 H15 0.9500 .
C16 C20 1.401(4) .
C16 C17 1.401(4) .
C16 Ti1 2.403(2) .
C16 H16 0.9500 .
C17 C18 1.403(3) .
C17 Ti1 2.363(2) .
C17 H17 0.9500 .
C18 C19 1.407(3) .
C18 Ti1 2.339(2) .
C18 H18 0.9500 .
C19 C20 1.409(4) .
C19 Ti1 2.338(2) .
C19 H19 0.9500 .
C20 Ti1 2.374(2) .
C20 H20 0.9500 .
C21 Si3 1.893(2) .
C21 Si1 1.894(2) .
C21 Si2 1.899(2) .
C21 Al1 2.010(2) .
C22 Si1 1.881(2) .
C22 H22A 0.9800 .
C22 H22B 0.9800 .
C22 H22C 0.9800 .
C23 Si1 1.872(2) .
C23 H23A 0.9800 .
C23 H23B 0.9800 .
C23 H23C 0.9800 .
C24 Si1 1.877(2) .
C24 H24A 0.9800 .
C24 H24B 0.9800 .
C24 H24C 0.9800 .
C25 Si3 1.882(2) .
C25 H25A 0.9800 .
C25 H25B 0.9800 .
C25 H25C 0.9800 .
C26 Si3 1.886(2) .
C26 H26A 0.9800 .
C26 H26B 0.9800 .
C26 H26C 0.9800 .
C27 Si3 1.866(2) .
C27 H27A 0.9800 .
C27 H27B 0.9800 .
C27 H27C 0.9800 .
C28 Si2 1.881(2) .
C28 H28A 0.9800 .
C28 H28B 0.9800 .
C28 H28C 0.9800 .
C29 Si2 1.874(2) .
C29 H29A 0.9800 .
C29 H29B 0.9800 .
C29 H29C 0.9800 .
C30 Si2 1.881(2) .
C30 H30A 0.9800 .
C30 H30B 0.9800 .
C30 H30C 0.9800 .
C31 C35 1.426(3) .
C31 C32 1.433(3) .
C31 Al1 1.959(2) .
C31 Ti2 2.314(2) .
C32 C33 1.396(3) .
C32 Ti2 2.305(2) .
C32 H32 0.9500 .
C33 C34 1.409(4) .
C33 Ti2 2.366(2) .
C33 H33 0.9500 .
C34 C35 1.398(3) .
C34 Ti2 2.380(2) .
C34 H34 0.9500 .
C35 Ti2 2.347(2) .
C35 H35 0.9500 .
C36 C37 1.411(3) .
C36 C40 1.415(3) .
C36 Ti2 2.365(2) .
C36 H36 0.9500 .
C37 C38 1.407(3) .
C37 Ti2 2.377(2) .
C37 H37 0.9500 .
C38 C39 1.403(3) .
C38 Ti2 2.371(2) .
C38 H38 0.9500 .
C39 C40 1.402(3) .
C39 Ti2 2.360(2) .
C39 H39 0.9500 .
C40 Ti2 2.356(2) .
C40 H40 0.9500 .
C41 C42 1.517(4) .
C41 H41A 0.9800 .
C41 H41B 0.9800 .
C41 H41C 0.9800 .
C42 C43 1.518(4) .
C42 H42A 0.9900 .
C42 H42B 0.9900 .
C43 C43 1.517(5) 3_756
C43 H43A 0.9900 .
C43 H43B 0.9900 .
Al1 H1 1.65(2) .
Al1 H3 1.74(2) .
Al2 H2 1.63(2) .
Al2 H3 1.82(2) .
Ti1 H1 1.93(2) .
Ti1 H4 1.87(2) .
Ti2 H2 1.93(2) .
Ti2 H4 1.83(2) .
